data_8106942
loop_
_publ_author_name
'Qiu, Feng'
'Wan, Yu'
'Huang, Shu-ying'
'Zhou, Qiu-ju'
'Cui, Hao'
'Chu, Yan-huan'
'Zhou, Sheng-Liang'
'Han, Xiang-en'
'Wu, Hui'

_publ_section_title
;
 Crystal structure of
 1,1&#x2032;-diformyl-4,4&#x2032;-(6H,12H-5,11-methano-dibenzo[b,f][11,5]diazocine-2,8-diyl)dibenzene,
 C29H22N2O2
;
_journal_issue 2
_journal_name_full 'Zeitschrift f\"ur Kristallographie - New Crystal Structures'
_journal_page_first 569
_journal_page_last 572
_journal_paper_doi 10.1515/ncrs-2015-0193
_journal_volume 231
_journal_year 2016
_chemical_formula_moiety 'C29 H22 N2 O2'
_chemical_formula_sum 'C29 H22 N2 O2'
_chemical_formula_weight 430.48
_chemical_name_systematic
;
1,1'-diformyl-4,4'-(6<i>H</i>,12<i>H</i>-5,11-methano-
dibenzo[<i>b</i>,<i>f</i>][<i>1</i>1,<i>5</i>]diazocine-2,8-diyl)dibenzene
;
_space_group_crystal_system monoclinic
_space_group_IT_number 14
_space_group_name_Hall '-P 2ybc'
_space_group_name_H-M_alt 'P 1 21/c 1'
_atom_sites_solution_hydrogens geom
_cell_angle_alpha 90
_cell_angle_beta 115.9410(10)
_cell_angle_gamma 90
_cell_formula_units_Z 8
_cell_length_a 22.4995(6)
_cell_length_b 9.9370(3)
_cell_length_c 21.6466(6)
_cell_measurement_reflns_used 9892
_cell_measurement_temperature 296.2
_cell_measurement_theta_max 26.340
_cell_measurement_theta_min 2.301
_cell_volume 4352.1(2)
_computing_cell_refinement 'SAINT v7.68A (Bruker, 2009)'
_computing_data_reduction 'SAINT v7.68A (Bruker, 2009)'
_computing_molecular_graphics 'Olex2 (Dolomanov et al., 2009)'
_computing_publication_material 'Olex2 (Dolomanov et al., 2009)'
_computing_structure_refinement 'ShelXL (Sheldrick, 2015)'
_computing_structure_solution 'ShelXT (Sheldrick, 2015)'
_diffrn_ambient_temperature 296.15
_diffrn_measured_fraction_theta_full 0.999
_diffrn_measured_fraction_theta_max 0.991
_diffrn_measurement_device_type 'CCD Area Detector'
_diffrn_measurement_method '\w scans'
_diffrn_radiation_type MoK\a
_diffrn_radiation_wavelength 0.71073
_diffrn_reflns_av_R_equivalents 0.0274
_diffrn_reflns_av_unetI/netI 0.0308
_diffrn_reflns_Laue_measured_fraction_full 0.999
_diffrn_reflns_Laue_measured_fraction_max 0.991
_diffrn_reflns_limit_h_max 20
_diffrn_reflns_limit_h_min -29
_diffrn_reflns_limit_k_max 11
_diffrn_reflns_limit_k_min -12
_diffrn_reflns_limit_l_max 27
_diffrn_reflns_limit_l_min -27
_diffrn_reflns_number 37098
_diffrn_reflns_point_group_measured_fraction_full 0.999
_diffrn_reflns_point_group_measured_fraction_max 0.991
_diffrn_reflns_theta_full 25.242
_diffrn_reflns_theta_max 27.585
_diffrn_reflns_theta_min 1.006
_exptl_absorpt_coefficient_mu 0.083
_exptl_absorpt_correction_T_max 0.7456
_exptl_absorpt_correction_T_min 0.6414
_exptl_absorpt_correction_type multi-scan
_exptl_absorpt_process_details
;
SADABS-2008/1 (Bruker,2008) was used for absorption correction.
wR2(int) was 0.0547 before and 0.0409 after correction.
The Ratio of minimum to maximum transmission is 0.8602.
The \l/2 correction factor is 0.0015.
;
_exptl_crystal_colour colourless
_exptl_crystal_colour_primary colourless
_exptl_crystal_density_diffrn 1.314
_exptl_crystal_description block
_exptl_crystal_F_000 1808
_exptl_crystal_size_max 0.2
_exptl_crystal_size_mid 0.2
_exptl_crystal_size_min 0.2
_refine_diff_density_max 0.169
_refine_diff_density_min -0.175
_refine_diff_density_rms 0.037
_refine_ls_extinction_coef .
_refine_ls_extinction_method none
_refine_ls_goodness_of_fit_ref 1.008
_refine_ls_hydrogen_treatment constr
_refine_ls_matrix_type full
_refine_ls_number_parameters 605
_refine_ls_number_reflns 9973
_refine_ls_number_restraints 2
_refine_ls_restrained_S_all 1.009
_refine_ls_R_factor_all 0.0764
_refine_ls_R_factor_gt 0.0437
_refine_ls_shift/su_max 0.001
_refine_ls_shift/su_mean 0.000
_refine_ls_structure_factor_coef Fsqd
_refine_ls_weighting_details 'w=1/[\s^2^(Fo^2^)+(0.0514P)^2^+0.8609P] where P=(Fo^2^+2Fc^2^)/3'
_refine_ls_weighting_scheme calc
_refine_ls_wR_factor_gt 0.1012
_refine_ls_wR_factor_ref 0.1213
_reflns_Friedel_coverage 0.000
_reflns_Friedel_fraction_full .
_reflns_Friedel_fraction_max .
_reflns_number_gt 6707
_reflns_number_total 9973
_reflns_threshold_expression 'I > 2\s(I)'
_cod_data_source_file suppl_ncrs-2015-0193_suppl.cif
_cod_data_source_block exp_266_109
_cod_database_code 8106942
_shelx_space_group_comment
;
The symmetry employed for this shelxl refinement is uniquely defined
by the following loop, which should always be used as a source of
symmetry information in preference to the above space-group names.
They are only intended as comments.
;
_olex2_refinement_description
;
1. Fixed Uiso
 At 1.2 times of:
  All C(H) groups, All C(H,H) groups
2. Rigid bond restraints
 O4, C64, C39, C55
 with sigma for 1-2 distances of 0.001 and sigma for 1-3 distances of 0.001
3. Others
 Sof(H64A)=Sof(O4A)=1-FVAR(1)
 Sof(H64)=Sof(O4)=FVAR(1)
4.a Secondary CH2 refined with riding coordinates:
 C33(H33A,H33B), C42(H42A,H42B), C51(H51A,H51B), C44(H44A,H44B), C49(H49A,
 H49B), C52(H52A,H52B)
4.b Aromatic/amide H refined with riding coordinates:
 C6(H6), C8(H8), C10(H10), C11(H11), C12(H12), C26(H26), C27(H27), C32(H32),
 C38(H38), C46(H46), C48(H48), C56(H56), C57(H57), C59(H59), C61(H61), C64(H64),
  C64(H64A), C20(H20), C21(H21), C22(H22), C23(H23), C31(H31), C36(H36),
 C41(H41), C43(H43), C47(H47), C50(H50), C54(H54), C55(H55), C58(H58), C60(H60),
  C63(H63), C66(H66)
;
_shelx_shelxl_version_number 2014/7
_olex2_submission_special_instructions 'No special instructions were received'

loop_
_space_group_symop_operation_xyz
'x, y, z'
'-x, y+1/2, -z+1/2'
'-x, -y, -z'
'x, -y-1/2, z-1/2'

loop_
_atom_site_label
_atom_site_type_symbol
_atom_site_fract_x
_atom_site_fract_y
_atom_site_fract_z
_atom_site_U_iso_or_equiv
_atom_site_adp_type
_atom_site_occupancy
_atom_site_site_symmetry_order
_atom_site_calc_flag
_atom_site_refinement_flags_posn
_atom_site_refinement_flags_adp
_atom_site_refinement_flags_occupancy
_atom_site_disorder_assembly
_atom_site_disorder_group
N1 N 0.20688(6) 1.00363(13) 0.35057(6) 0.0443(3) Uani 1 1 d . . . . .
N2 N 0.22884(6) 0.79301(14) 0.30861(6) 0.0482(3) Uani 1 1 d . . . . .
C3 C 0.31680(7) 0.89965(15) 0.41070(7) 0.0390(3) Uani 1 1 d . . . . .
C4 C 0.41398(7) 0.76994(15) 0.48418(7) 0.0405(3) Uani 1 1 d . . . . .
C5 C 0.47746(7) 0.75919(15) 0.54694(7) 0.0406(3) Uani 1 1 d . . . . .
C6 C 0.37829(7) 0.88921(15) 0.46684(7) 0.0384(3) Uani 1 1 d . . . . .
H6 H 0.3962 0.9650 0.4938 0.046 Uiso 1 1 calc R . . . .
C7 C 0.03734(7) 0.74351(16) 0.44674(7) 0.0448(4) Uani 1 1 d . . . . .
C8 C 0.11042(7) 0.73626(16) 0.38655(7) 0.0449(4) Uani 1 1 d . . . . .
H8 H 0.0977 0.6473 0.3746 0.054 Uiso 1 1 calc R . . . .
C10 C 0.51804(7) 0.87129(15) 0.57360(7) 0.0419(3) Uani 1 1 d . . . . .
H10 H 0.5045 0.9542 0.5521 0.050 Uiso 1 1 calc R . . . .
C11 C 0.15021(7) 0.99766(16) 0.42382(7) 0.0444(4) Uani 1 1 d . . . . .
H11 H 0.1646 1.0852 0.4376 0.053 Uiso 1 1 calc R . . . .
C12 C 0.57747(7) 0.86212(16) 0.63082(7) 0.0441(3) Uani 1 1 d . . . . .
H12 H 0.6037 0.9383 0.6474 0.053 Uiso 1 1 calc R . . . .
C14 C 0.16995(7) 0.93093(15) 0.37924(7) 0.0406(3) Uani 1 1 d . . . . .
C15 C 0.15190(7) 0.79688(16) 0.36259(7) 0.0427(3) Uani 1 1 d . . . . .
C16 C 0.29126(7) 0.78804(16) 0.36812(7) 0.0428(3) Uani 1 1 d . . . . .
C18 C 0.08721(7) 0.80386(16) 0.42778(7) 0.0430(3) Uani 1 1 d . . . . .
C26 C 0.10972(7) 0.93524(16) 0.44760(7) 0.0464(4) Uani 1 1 d . . . . .
H26 H 0.0971 0.9812 0.4774 0.056 Uiso 1 1 calc R . . . .
C27 C 0.38676(8) 0.65928(16) 0.44112(9) 0.0514(4) Uani 1 1 d . . . . .
H27 H 0.4095 0.5779 0.4513 0.062 Uiso 1 1 calc R . . . .
O1 O 0.69773(6) 0.82682(15) 0.75114(7) 0.0798(4) Uani 1 1 d . . . . .
C32 C 0.49888(8) 0.63758(17) 0.58129(9) 0.0571(4) Uani 1 1 d . . . . .
H32 H 0.4725 0.5615 0.5653 0.068 Uiso 1 1 calc R . . . .
C33 C 0.27606(7) 1.02650(15) 0.39954(8) 0.0444(3) Uani 1 1 d . . . . .
H33A H 0.2780 1.0563 0.4431 0.053 Uiso 1 1 calc R . . . .
H33B H 0.2945 1.0971 0.3823 0.053 Uiso 1 1 calc R . . . .
C34 C 0.59852(8) 0.73998(17) 0.66404(8) 0.0489(4) Uani 1 1 d . . . . .
C38 C 0.32708(8) 0.66852(17) 0.38403(9) 0.0524(4) Uani 1 1 d . . . . .
H38 H 0.3104 0.5940 0.3557 0.063 Uiso 1 1 calc R . . . .
C40 C -0.06232(8) 0.64274(18) 0.47837(9) 0.0535(4) Uani 1 1 d . . . . .
C42 C 0.17680(7) 0.71872(17) 0.31851(8) 0.0496(4) Uani 1 1 d . . . . .
H42A H 0.1943 0.6329 0.3402 0.060 Uiso 1 1 calc R . . . .
H42B H 0.1402 0.7010 0.2741 0.060 Uiso 1 1 calc R . . . .
C46 C 0.55863(9) 0.62800(18) 0.63863(9) 0.0610(5) Uani 1 1 d . . . . .
H46 H 0.5723 0.5454 0.6605 0.073 Uiso 1 1 calc R . . . .
C48 C -0.00705(8) 0.64753(17) 0.40546(8) 0.0524(4) Uani 1 1 d . . . . .
H48 H -0.0039 0.6164 0.3665 0.063 Uiso 1 1 calc R . . . .
C51 C 0.20632(8) 0.93163(18) 0.29148(8) 0.0525(4) Uani 1 1 d . . . . .
H51A H 0.1618 0.9318 0.2546 0.063 Uiso 1 1 calc R . . . .
H51B H 0.2347 0.9780 0.2752 0.063 Uiso 1 1 calc R . . . .
C56 C -0.05582(8) 0.59760(18) 0.42158(9) 0.0576(4) Uani 1 1 d . . . . .
H56 H -0.0847 0.5324 0.3936 0.069 Uiso 1 1 calc R . . . .
C57 C 0.66249(9) 0.7321(2) 0.72485(10) 0.0665(5) Uani 1 1 d . . . . .
H57 H 0.6768 0.6478 0.7444 0.080 Uiso 1 1 calc R . . . .
C59 C 0.03099(9) 0.7860(2) 0.50485(9) 0.0639(5) Uani 1 1 d . . . . .
H59 H 0.0607 0.8487 0.5341 0.077 Uiso 1 1 calc R . . . .
C61 C -0.01814(9) 0.7372(2) 0.51991(9) 0.0672(5) Uani 1 1 d . . . . .
H61 H -0.0217 0.7683 0.5587 0.081 Uiso 1 1 calc R . . . .
C64 C -0.11559(10) 0.5928(2) 0.49393(12) 0.0740(5) Uani 1 1 d . U . . .
H64 H -0.1422 0.5256 0.4652 0.089 Uiso 0.805(4) 1 calc R . P A 1
H64A H -0.1092 0.6097 0.5387 0.089 Uiso 0.195(4) 1 calc R . P A 2
O4 O -0.12851(10) 0.6276(2) 0.53818(11) 0.1013(9) Uani 0.805(4) 1 d . U P A 1
C9 C 0.16439(7) 0.45209(16) 0.16115(7) 0.0449(4) Uani 1 1 d . . . . .
N3 N 0.29590(7) 0.79704(13) 0.11998(7) 0.0519(3) Uani 1 1 d . . . . .
C17 C 0.22045(7) 0.62917(15) 0.12995(7) 0.0449(4) Uani 1 1 d . . . . .
N4 N 0.29575(7) 0.57110(14) 0.07798(6) 0.0522(3) Uani 1 1 d . . . . .
C20 C 0.45225(8) 0.62879(16) 0.23981(8) 0.0488(4) Uani 1 1 d . . . . .
H20 H 0.4773 0.5536 0.2410 0.059 Uiso 1 1 calc R . . . .
C21 C 0.23717(8) 0.39803(16) 0.10959(8) 0.0489(4) Uani 1 1 d . . . . .
H21 H 0.2566 0.3337 0.0930 0.059 Uiso 1 1 calc R . . . .
C22 C 0.17727(7) 0.58702(16) 0.15635(7) 0.0454(4) Uani 1 1 d . . . . .
H22 H 0.1564 0.6513 0.1712 0.054 Uiso 1 1 calc R . . . .
C23 C 0.19532(7) 0.35811(16) 0.13704(8) 0.0489(4) Uani 1 1 d . . . . .
H23 H 0.1875 0.2669 0.1396 0.059 Uiso 1 1 calc R . . . .
C24 C 0.12309(7) 0.41156(16) 0.19563(7) 0.0451(4) Uani 1 1 d . . . . .
C25 C 0.39218(8) 0.64950(16) 0.18258(8) 0.0470(4) Uani 1 1 d . . . . .
C28 C 0.53930(8) 0.69262(15) 0.35673(8) 0.0485(4) Uani 1 1 d . . . . .
C29 C 0.25084(7) 0.53342(16) 0.10624(7) 0.0455(4) Uani 1 1 d . . . . .
C31 C 0.06516(7) 0.48015(17) 0.18435(8) 0.0505(4) Uani 1 1 d . . . . .
H31 H 0.0506 0.5496 0.1523 0.061 Uiso 1 1 calc R . . . .
C35 C 0.35549(8) 0.76510(16) 0.17955(8) 0.0484(4) Uani 1 1 d . . . . .
C36 C 0.43688(9) 0.82777(17) 0.29204(9) 0.0561(4) Uani 1 1 d . . . . .
H36 H 0.4510 0.8868 0.3291 0.067 Uiso 1 1 calc R . . . .
C37 C 0.47582(8) 0.71681(16) 0.29512(8) 0.0484(4) Uani 1 1 d . . . . .
C39 C 0.05024(8) 0.34422(16) 0.26758(8) 0.0484(4) Uani 1 1 d . U . . .
C41 C 0.60451(8) 0.70394(17) 0.47959(9) 0.0558(4) Uani 1 1 d . . . . .
H41 H 0.6084 0.7295 0.5225 0.067 Uiso 1 1 calc R . . . .
C43 C 0.02916(8) 0.44718(17) 0.21952(8) 0.0510(4) Uani 1 1 d . . . . .
H43 H -0.0094 0.4940 0.2111 0.061 Uiso 1 1 calc R . . . .
C44 C 0.23639(8) 0.77652(16) 0.13048(9) 0.0541(4) Uani 1 1 d . . . . .
H44A H 0.1994 0.8223 0.0944 0.065 Uiso 1 1 calc R . . . .
H44B H 0.2431 0.8156 0.1741 0.065 Uiso 1 1 calc R . . . .
O2 O -0.03472(7) 0.36181(15) 0.30444(7) 0.0757(4) Uani 1 1 d . . . . .
C47 C 0.14289(8) 0.30683(18) 0.24294(9) 0.0565(4) Uani 1 1 d . . . . .
H47 H 0.1808 0.2581 0.2506 0.068 Uiso 1 1 calc R . . . .
C49 C 0.36503(8) 0.54568(18) 0.12600(8) 0.0530(4) Uani 1 1 d . . . . .
H49A H 0.3916 0.5455 0.1008 0.064 Uiso 1 1 calc R . . . .
H49B H 0.3685 0.4573 0.1463 0.064 Uiso 1 1 calc R . . . .
C50 C 0.37806(9) 0.85210(17) 0.23551(9) 0.0545(4) Uani 1 1 d . . . . .
H50 H 0.3532 0.9274 0.2347 0.065 Uiso 1 1 calc R . . . .
C52 C 0.28938(9) 0.71476(18) 0.06138(8) 0.0589(4) Uani 1 1 d . . . . .
H52A H 0.3232 0.7407 0.0473 0.071 Uiso 1 1 calc R . . . .
H52B H 0.2466 0.7314 0.0232 0.071 Uiso 1 1 calc R . . . .
C53 C 0.65715(8) 0.64080(17) 0.47410(10) 0.0584(4) Uani 1 1 d . . . . .
C54 C 0.54701(8) 0.72858(16) 0.42209(8) 0.0515(4) Uani 1 1 d . . . . .
H54 H 0.5122 0.7704 0.4267 0.062 Uiso 1 1 calc R . . . .
C55 C 0.01421(9) 0.30829(19) 0.30740(9) 0.0587(4) Uani 1 1 d . U . . .
H55 H 0.0309 0.2370 0.3380 0.070 Uiso 1 1 calc R . . . .
C58 C 0.65036(9) 0.60538(19) 0.40945(11) 0.0671(5) Uani 1 1 d . . . . .
H58 H 0.6852 0.5636 0.4049 0.081 Uiso 1 1 calc R . . . .
C60 C 0.59247(9) 0.63137(18) 0.35173(10) 0.0615(5) Uani 1 1 d . . . . .
H60 H 0.5890 0.6075 0.3087 0.074 Uiso 1 1 calc R . . . .
O3 O 0.72691(8) 0.63255(17) 0.59381(9) 0.1014(5) Uani 1 1 d . . . . .
C63 C 0.10709(8) 0.27453(18) 0.27845(9) 0.0591(4) Uani 1 1 d . . . . .
H63 H 0.1213 0.2048 0.3103 0.071 Uiso 1 1 calc R . . . .
C66 C 0.71813(10) 0.6093(2) 0.53600(14) 0.0812(6) Uani 1 1 d . . . . .
H66 H 0.7524 0.5685 0.5299 0.097 Uiso 1 1 calc R . . . .
O4A O -0.1617(4) 0.5390(8) 0.4624(5) 0.096(3) Uani 0.195(4) 1 d . . P A 2

loop_
_atom_site_aniso_label
_atom_site_aniso_U_11
_atom_site_aniso_U_22
_atom_site_aniso_U_33
_atom_site_aniso_U_23
_atom_site_aniso_U_13
_atom_site_aniso_U_12
N1 0.0403(6) 0.0484(8) 0.0431(7) 0.0064(6) 0.0171(5) 0.0019(6)
N2 0.0439(7) 0.0591(9) 0.0421(7) -0.0065(6) 0.0192(6) -0.0034(6)
C3 0.0402(7) 0.0401(8) 0.0410(8) 0.0023(6) 0.0218(6) -0.0006(6)
C4 0.0412(7) 0.0396(8) 0.0454(8) 0.0018(7) 0.0232(6) 0.0008(6)
C5 0.0423(8) 0.0397(8) 0.0451(8) 0.0044(7) 0.0241(7) 0.0029(6)
C6 0.0409(7) 0.0365(8) 0.0422(8) -0.0017(6) 0.0222(6) -0.0040(6)
C7 0.0417(8) 0.0514(9) 0.0375(8) 0.0024(7) 0.0139(6) -0.0013(7)
C8 0.0441(8) 0.0453(9) 0.0409(8) -0.0036(7) 0.0144(7) -0.0042(7)
C10 0.0450(8) 0.0380(8) 0.0447(8) 0.0072(7) 0.0213(7) 0.0054(6)
C11 0.0433(8) 0.0411(9) 0.0445(8) -0.0019(7) 0.0152(7) -0.0012(7)
C12 0.0455(8) 0.0425(9) 0.0458(8) 0.0011(7) 0.0213(7) 0.0029(7)
C14 0.0357(7) 0.0442(9) 0.0372(7) 0.0040(6) 0.0117(6) 0.0023(6)
C15 0.0387(7) 0.0477(9) 0.0377(7) -0.0022(7) 0.0131(6) -0.0004(7)
C16 0.0408(8) 0.0491(9) 0.0422(8) -0.0038(7) 0.0215(6) -0.0016(7)
C18 0.0410(8) 0.0494(9) 0.0354(7) 0.0011(7) 0.0137(6) -0.0012(7)
C26 0.0461(8) 0.0528(10) 0.0401(8) -0.0040(7) 0.0186(7) -0.0004(7)
C27 0.0485(9) 0.0409(9) 0.0654(10) -0.0040(8) 0.0254(8) 0.0051(7)
O1 0.0616(8) 0.0753(10) 0.0752(9) 0.0092(8) 0.0046(7) 0.0016(7)
C32 0.0554(10) 0.0412(9) 0.0675(11) 0.0096(8) 0.0204(9) -0.0025(8)
C33 0.0411(8) 0.0410(9) 0.0502(8) 0.0018(7) 0.0191(7) -0.0008(6)
C34 0.0481(9) 0.0516(10) 0.0470(9) 0.0098(8) 0.0208(7) 0.0090(7)
C38 0.0499(9) 0.0484(10) 0.0594(10) -0.0160(8) 0.0244(8) -0.0028(7)
C40 0.0489(9) 0.0562(10) 0.0560(10) 0.0051(8) 0.0236(8) -0.0031(8)
C42 0.0449(8) 0.0561(10) 0.0465(8) -0.0116(8) 0.0187(7) -0.0071(7)
C46 0.0625(10) 0.0468(10) 0.0659(11) 0.0209(9) 0.0210(9) 0.0075(8)
C48 0.0540(9) 0.0550(10) 0.0485(9) -0.0054(8) 0.0227(8) -0.0053(8)
C51 0.0500(9) 0.0653(11) 0.0402(8) 0.0063(8) 0.0178(7) 0.0003(8)
C56 0.0531(9) 0.0535(10) 0.0629(11) -0.0057(9) 0.0224(8) -0.0113(8)
C57 0.0602(11) 0.0643(12) 0.0609(11) 0.0175(10) 0.0134(9) 0.0116(10)
C59 0.0633(11) 0.0821(14) 0.0491(9) -0.0147(9) 0.0272(8) -0.0267(10)
C61 0.0718(12) 0.0855(14) 0.0536(10) -0.0129(10) 0.0360(9) -0.0217(10)
C64 0.0683(12) 0.0777(14) 0.0843(14) -0.0012(12) 0.0412(11) -0.0134(11)
O4 0.0912(14) 0.132(2) 0.1088(16) -0.0156(13) 0.0698(13) -0.0281(12)
C9 0.0429(8) 0.0467(9) 0.0369(8) 0.0022(7) 0.0099(6) 0.0016(7)
N3 0.0635(8) 0.0467(8) 0.0521(8) 0.0094(6) 0.0313(7) 0.0039(6)
C17 0.0513(9) 0.0433(9) 0.0382(8) 0.0026(7) 0.0179(7) 0.0040(7)
N4 0.0627(8) 0.0568(9) 0.0423(7) -0.0002(6) 0.0279(6) 0.0036(7)
C20 0.0581(9) 0.0434(9) 0.0557(9) -0.0045(8) 0.0348(8) 0.0019(7)
C21 0.0524(9) 0.0465(9) 0.0435(8) -0.0070(7) 0.0170(7) 0.0039(7)
C22 0.0492(8) 0.0455(9) 0.0400(8) 0.0001(7) 0.0181(7) 0.0056(7)
C23 0.0492(9) 0.0412(9) 0.0473(9) -0.0011(7) 0.0128(7) -0.0006(7)
C24 0.0402(8) 0.0474(9) 0.0404(8) 0.0013(7) 0.0110(6) -0.0022(7)
C25 0.0571(9) 0.0453(9) 0.0490(9) 0.0002(7) 0.0328(8) -0.0007(7)
C28 0.0556(9) 0.0373(8) 0.0601(10) -0.0070(7) 0.0322(8) -0.0054(7)
C29 0.0510(8) 0.0485(9) 0.0339(7) -0.0005(7) 0.0157(7) 0.0013(7)
C31 0.0471(8) 0.0496(10) 0.0476(9) 0.0108(7) 0.0139(7) 0.0053(7)
C35 0.0603(10) 0.0427(9) 0.0514(9) 0.0044(7) 0.0330(8) -0.0016(7)
C36 0.0695(11) 0.0424(9) 0.0595(10) -0.0081(8) 0.0309(9) 0.0010(8)
C37 0.0573(9) 0.0413(9) 0.0548(9) -0.0035(7) 0.0320(8) -0.0025(7)
C39 0.0478(8) 0.0481(9) 0.0451(8) 0.0002(7) 0.0164(7) -0.0043(7)
C41 0.0610(10) 0.0497(10) 0.0579(10) -0.0098(8) 0.0271(9) -0.0062(8)
C43 0.0423(8) 0.0537(10) 0.0524(9) 0.0041(8) 0.0163(7) 0.0038(7)
C44 0.0607(10) 0.0474(10) 0.0587(10) 0.0075(8) 0.0302(8) 0.0067(8)
O2 0.0629(8) 0.0965(11) 0.0731(8) -0.0046(8) 0.0347(7) -0.0036(7)
C47 0.0474(9) 0.0588(11) 0.0597(10) 0.0156(9) 0.0199(8) 0.0114(8)
C49 0.0611(10) 0.0570(10) 0.0502(9) -0.0053(8) 0.0329(8) 0.0014(8)
C50 0.0669(11) 0.0384(9) 0.0638(11) 0.0011(8) 0.0337(9) 0.0063(8)
C52 0.0734(11) 0.0633(12) 0.0471(9) 0.0084(8) 0.0327(9) 0.0019(9)
C53 0.0519(10) 0.0426(10) 0.0762(12) -0.0046(9) 0.0240(9) -0.0062(8)
C54 0.0539(9) 0.0477(10) 0.0599(10) -0.0076(8) 0.0313(8) -0.0022(7)
C55 0.0611(11) 0.0625(11) 0.0520(10) -0.0015(8) 0.0241(8) -0.0101(9)
C58 0.0575(11) 0.0585(12) 0.0928(14) -0.0129(10) 0.0397(11) 0.0034(9)
C60 0.0640(11) 0.0600(11) 0.0685(11) -0.0142(9) 0.0363(10) 0.0000(9)
O3 0.0917(11) 0.0870(12) 0.0858(11) -0.0031(10) 0.0020(9) -0.0040(9)
C63 0.0582(10) 0.0580(11) 0.0586(10) 0.0205(9) 0.0232(8) 0.0091(8)
C66 0.0614(12) 0.0641(14) 0.1005(17) -0.0027(13) 0.0190(12) -0.0040(10)
O4A 0.066(5) 0.093(6) 0.133(7) -0.035(5) 0.049(5) -0.045(4)

loop_
_atom_type_symbol
_atom_type_description
_atom_type_scat_dispersion_real
_atom_type_scat_dispersion_imag
_atom_type_scat_source
C C 0.0033 0.0016 'International Tables Vol C Tables 4.2.6.8 and 6.1.1.4'
H H 0.0000 0.0000 'International Tables Vol C Tables 4.2.6.8 and 6.1.1.4'
N N 0.0061 0.0033 'International Tables Vol C Tables 4.2.6.8 and 6.1.1.4'
O O 0.0106 0.0060 'International Tables Vol C Tables 4.2.6.8 and 6.1.1.4'

loop_
_geom_angle_atom_site_label_1
_geom_angle_atom_site_label_2
_geom_angle_atom_site_label_3
_geom_angle
_geom_angle_site_symmetry_1
_geom_angle_site_symmetry_3
C14 N1 C33 113.47(11) . .
C14 N1 C51 110.38(12) . .
C51 N1 C33 107.98(12) . .
C16 N2 C42 112.34(12) . .
C16 N2 C51 110.87(12) . .
C51 N2 C42 107.43(12) . .
C6 C3 C16 118.89(13) . .
C6 C3 C33 120.22(13) . .
C16 C3 C33 120.71(13) . .
C6 C4 C5 121.37(13) . .
C6 C4 C27 117.29(13) . .
C27 C4 C5 121.31(13) . .
C10 C5 C4 121.01(13) . .
C32 C5 C4 121.48(14) . .
C32 C5 C10 117.51(14) . .
C3 C6 H6 118.8 . .
C4 C6 C3 122.49(13) . .
C4 C6 H6 118.8 . .
C48 C7 C18 121.30(14) . .
C48 C7 C59 117.43(15) . .
C59 C7 C18 121.19(14) . .
C15 C8 H8 118.9 . .
C15 C8 C18 122.25(15) . .
C18 C8 H8 118.9 . .
C5 C10 H10 119.2 . .
C12 C10 C5 121.57(14) . .
C12 C10 H10 119.2 . .
C14 C11 H11 119.7 . .
C26 C11 H11 119.7 . .
C26 C11 C14 120.57(14) . .
C10 C12 H12 119.9 . .
C10 C12 C34 120.28(15) . .
C34 C12 H12 119.9 . .
C11 C14 N1 118.77(13) . .
C15 C14 N1 121.93(13) . .
C15 C14 C11 119.28(14) . .
C8 C15 C14 119.05(14) . .
C8 C15 C42 120.48(14) . .
C14 C15 C42 120.47(13) . .
C3 C16 N2 121.68(13) . .
C38 C16 N2 119.08(14) . .
C38 C16 C3 119.24(13) . .
C8 C18 C7 121.74(14) . .
C8 C18 C26 117.48(14) . .
C26 C18 C7 120.66(14) . .
C11 C26 C18 121.11(14) . .
C11 C26 H26 119.4 . .
C18 C26 H26 119.4 . .
C4 C27 H27 119.4 . .
C38 C27 C4 121.20(15) . .
C38 C27 H27 119.4 . .
C5 C32 H32 119.5 . .
C46 C32 C5 121.03(16) . .
C46 C32 H32 119.5 . .
N1 C33 C3 111.28(12) . .
N1 C33 H33A 109.4 . .
N1 C33 H33B 109.4 . .
C3 C33 H33A 109.4 . .
C3 C33 H33B 109.4 . .
H33A C33 H33B 108.0 . .
C12 C34 C57 119.44(16) . .
C46 C34 C12 118.92(14) . .
C46 C34 C57 121.64(16) . .
C16 C38 H38 119.6 . .
C27 C38 C16 120.81(15) . .
C27 C38 H38 119.6 . .
C56 C40 C61 118.52(15) . .
C56 C40 C64 120.82(17) . .
C61 C40 C64 120.66(17) . .
N2 C42 C15 111.73(13) . .
N2 C42 H42A 109.3 . .
N2 C42 H42B 109.3 . .
C15 C42 H42A 109.3 . .
C15 C42 H42B 109.3 . .
H42A C42 H42B 107.9 . .
C32 C46 C34 120.68(15) . .
C32 C46 H46 119.7 . .
C34 C46 H46 119.7 . .
C7 C48 H48 119.6 . .
C56 C48 C7 120.80(15) . .
C56 C48 H48 119.6 . .
N1 C51 H51A 109.3 . .
N1 C51 H51B 109.3 . .
N2 C51 N1 111.78(12) . .
N2 C51 H51A 109.3 . .
N2 C51 H51B 109.3 . .
H51A C51 H51B 107.9 . .
C40 C56 C48 121.04(16) . .
C40 C56 H56 119.5 . .
C48 C56 H56 119.5 . .
O1 C57 C34 124.60(17) . .
O1 C57 H57 117.7 . .
C34 C57 H57 117.7 . .
C7 C59 H59 119.3 . .
C61 C59 C7 121.34(16) . .
C61 C59 H59 119.3 . .
C40 C61 H61 119.6 . .
C59 C61 C40 120.84(17) . .
C59 C61 H61 119.6 . .
C40 C64 H64 116.2 . .
C40 C64 H64A 114.1 . .
O4 C64 C40 127.6(2) . .
O4 C64 H64 116.2 . .
O4A C64 C40 131.7(5) . .
O4A C64 H64A 114.1 . .
C22 C9 C23 117.70(15) . .
C22 C9 C24 119.96(14) . .
C23 C9 C24 122.18(14) . .
C35 N3 C44 112.85(12) . .
C35 N3 C52 110.90(13) . .
C52 N3 C44 107.75(13) . .
C22 C17 C29 119.30(14) . .
C22 C17 C44 119.78(14) . .
C29 C17 C44 120.85(14) . .
C29 N4 C49 112.28(12) . .
C29 N4 C52 110.25(13) . .
C52 N4 C49 107.53(14) . .
C25 C20 H20 119.0 . .
C37 C20 H20 119.0 . .
C37 C20 C25 122.04(15) . .
C23 C21 H21 119.6 . .
C23 C21 C29 120.77(15) . .
C29 C21 H21 119.6 . .
C9 C22 C17 121.96(15) . .
C9 C22 H22 119.0 . .
C17 C22 H22 119.0 . .
C9 C23 H23 119.4 . .
C21 C23 C9 121.13(15) . .
C21 C23 H23 119.4 . .
C31 C24 C9 121.58(14) . .
C47 C24 C9 120.39(14) . .
C47 C24 C31 117.97(15) . .
C20 C25 C35 119.08(14) . .
C20 C25 C49 120.74(14) . .
C35 C25 C49 120.10(14) . .
C54 C28 C37 120.87(14) . .
C60 C28 C37 121.57(15) . .
C60 C28 C54 117.55(16) . .
C17 C29 N4 121.80(14) . .
C21 C29 C17 119.11(15) . .
C21 C29 N4 119.09(14) . .
C24 C31 H31 119.4 . .
C43 C31 C24 121.30(15) . .
C43 C31 H31 119.4 . .
C25 C35 N3 121.68(14) . .
C50 C35 N3 119.21(14) . .
C50 C35 C25 119.10(15) . .
C37 C36 H36 119.2 . .
C50 C36 H36 119.2 . .
C50 C36 C37 121.50(16) . .
C20 C37 C28 121.80(14) . .
C20 C37 C36 117.61(15) . .
C36 C37 C28 120.57(14) . .
C43 C39 C55 121.77(15) . .
C63 C39 C43 119.02(15) . .
C63 C39 C55 119.21(15) . .
C53 C41 H41 119.9 . .
C54 C41 H41 119.9 . .
C54 C41 C53 120.30(16) . .
C31 C43 C39 120.09(15) . .
C31 C43 H43 120.0 . .
C39 C43 H43 120.0 . .
N3 C44 C17 111.36(13) . .
N3 C44 H44A 109.4 . .
N3 C44 H44B 109.4 . .
C17 C44 H44A 109.4 . .
C17 C44 H44B 109.4 . .
H44A C44 H44B 108.0 . .
C24 C47 H47 119.7 . .
C63 C47 C24 120.68(15) . .
C63 C47 H47 119.7 . .
N4 C49 C25 112.58(13) . .
N4 C49 H49A 109.1 . .
N4 C49 H49B 109.1 . .
C25 C49 H49A 109.1 . .
C25 C49 H49B 109.1 . .
H49A C49 H49B 107.8 . .
C35 C50 H50 119.7 . .
C36 C50 C35 120.55(15) . .
C36 C50 H50 119.7 . .
N3 C52 N4 111.76(12) . .
N3 C52 H52A 109.3 . .
N3 C52 H52B 109.3 . .
N4 C52 H52A 109.3 . .
N4 C52 H52B 109.3 . .
H52A C52 H52B 107.9 . .
C41 C53 C66 120.49(19) . .
C58 C53 C41 118.64(17) . .
C58 C53 C66 120.85(18) . .
C28 C54 H54 119.2 . .
C41 C54 C28 121.68(15) . .
C41 C54 H54 119.2 . .
C39 C55 H55 116.8 . .
O2 C55 C39 126.37(18) . .
O2 C55 H55 116.8 . .
C53 C58 H58 119.6 . .
C60 C58 C53 120.74(16) . .
C60 C58 H58 119.6 . .
C28 C60 H60 119.5 . .
C58 C60 C28 121.08(17) . .
C58 C60 H60 119.5 . .
C39 C63 H63 119.5 . .
C47 C63 C39 120.92(15) . .
C47 C63 H63 119.5 . .
C53 C66 H66 117.6 . .
O3 C66 C53 124.8(2) . .
O3 C66 H66 117.6 . .

loop_
_geom_bond_atom_site_label_1
_geom_bond_atom_site_label_2
_geom_bond_distance
_geom_bond_site_symmetry_2
N1 C14 1.4315(18) .
N1 C33 1.4678(18) .
N1 C51 1.461(2) .
N2 C16 1.4323(18) .
N2 C42 1.4769(19) .
N2 C51 1.459(2) .
C3 C6 1.3895(19) .
C3 C16 1.395(2) .
C3 C33 1.515(2) .
C4 C5 1.483(2) .
C4 C6 1.388(2) .
C4 C27 1.398(2) .
C5 C10 1.395(2) .
C5 C32 1.390(2) .
C6 H6 0.9300 .
C7 C18 1.480(2) .
C7 C48 1.387(2) .
C7 C59 1.392(2) .
C8 H8 0.9300 .
C8 C15 1.388(2) .
C8 C18 1.388(2) .
C10 H10 0.9300 .
C10 C12 1.372(2) .
C11 H11 0.9300 .
C11 C14 1.394(2) .
C11 C26 1.375(2) .
C12 H12 0.9300 .
C12 C34 1.384(2) .
C14 C15 1.393(2) .
C15 C42 1.515(2) .
C16 C38 1.391(2) .
C18 C26 1.398(2) .
C26 H26 0.9300 .
C27 H27 0.9300 .
C27 C38 1.374(2) .
O1 C57 1.202(2) .
C32 H32 0.9300 .
C32 C46 1.377(2) .
C33 H33A 0.9700 .
C33 H33B 0.9700 .
C34 C46 1.384(2) .
C34 C57 1.467(2) .
C38 H38 0.9300 .
C40 C56 1.375(2) .
C40 C61 1.377(2) .
C40 C64 1.466(2) .
C42 H42A 0.9700 .
C42 H42B 0.9700 .
C46 H46 0.9300 .
C48 H48 0.9300 .
C48 C56 1.381(2) .
C51 H51A 0.9700 .
C51 H51B 0.9700 .
C56 H56 0.9300 .
C57 H57 0.9300 .
C59 H59 0.9300 .
C59 C61 1.370(2) .
C61 H61 0.9300 .
C64 H64 0.9300 .
C64 H64A 0.9300 .
C64 O4 1.168(3) .
C64 O4A 1.099(7) .
C9 C22 1.385(2) .
C9 C23 1.395(2) .
C9 C24 1.480(2) .
N3 C35 1.431(2) .
N3 C44 1.467(2) .
N3 C52 1.462(2) .
C17 C22 1.390(2) .
C17 C29 1.394(2) .
C17 C44 1.506(2) .
N4 C29 1.441(2) .
N4 C49 1.469(2) .
N4 C52 1.464(2) .
C20 H20 0.9300 .
C20 C25 1.392(2) .
C20 C37 1.387(2) .
C21 H21 0.9300 .
C21 C23 1.374(2) .
C21 C29 1.389(2) .
C22 H22 0.9300 .
C23 H23 0.9300 .
C24 C31 1.394(2) .
C24 C47 1.390(2) .
C25 C35 1.399(2) .
C25 C49 1.511(2) .
C28 C37 1.487(2) .
C28 C54 1.395(2) .
C28 C60 1.388(2) .
C31 H31 0.9300 .
C31 C43 1.372(2) .
C35 C50 1.391(2) .
C36 H36 0.9300 .
C36 C37 1.392(2) .
C36 C50 1.375(2) .
C39 C43 1.386(2) .
C39 C55 1.462(2) .
C39 C63 1.381(2) .
C41 H41 0.9300 .
C41 C53 1.391(2) .
C41 C54 1.369(2) .
C43 H43 0.9300 .
C44 H44A 0.9700 .
C44 H44B 0.9700 .
O2 C55 1.199(2) .
C47 H47 0.9300 .
C47 C63 1.373(2) .
C49 H49A 0.9700 .
C49 H49B 0.9700 .
C50 H50 0.9300 .
C52 H52A 0.9700 .
C52 H52B 0.9700 .
C53 C58 1.385(3) .
C53 C66 1.472(3) .
C54 H54 0.9300 .
C55 H55 0.9300 .
C58 H58 0.9300 .
C58 C60 1.379(3) .
C60 H60 0.9300 .
O3 C66 1.201(3) .
C63 H63 0.9300 .
C66 H66 0.9300 .

loop_
_geom_torsion_atom_site_label_1
_geom_torsion_atom_site_label_2
_geom_torsion_atom_site_label_3
_geom_torsion_atom_site_label_4
_geom_torsion
_geom_torsion_site_symmetry_1
_geom_torsion_site_symmetry_2
_geom_torsion_site_symmetry_3
_geom_torsion_site_symmetry_4
N1 C14 C15 C8 -173.45(12) . . . .
N1 C14 C15 C42 6.1(2) . . . .
N2 C16 C38 C27 -179.22(14) . . . .
C3 C16 C38 C27 0.4(2) . . . .
C4 C5 C10 C12 -178.70(13) . . . .
C4 C5 C32 C46 178.50(15) . . . .
C4 C27 C38 C16 -1.2(2) . . . .
C5 C4 C6 C3 -175.95(12) . . . .
C5 C4 C27 C38 178.20(14) . . . .
C5 C10 C12 C34 -0.4(2) . . . .
C5 C32 C46 C34 0.8(3) . . . .
C6 C3 C16 N2 -178.64(12) . . . .
C6 C3 C16 C38 1.8(2) . . . .
C6 C3 C33 N1 -163.75(12) . . . .
C6 C4 C5 C10 -28.7(2) . . . .
C6 C4 C5 C32 151.42(15) . . . .
C6 C4 C27 C38 -0.1(2) . . . .
C7 C18 C26 C11 -172.53(13) . . . .
C7 C48 C56 C40 0.9(3) . . . .
C7 C59 C61 C40 1.0(3) . . . .
C8 C15 C42 N2 -170.12(13) . . . .
C8 C18 C26 C11 3.7(2) . . . .
C10 C5 C32 C46 -1.3(2) . . . .
C10 C12 C34 C46 -0.1(2) . . . .
C10 C12 C34 C57 179.53(15) . . . .
C11 C14 C15 C8 5.0(2) . . . .
C11 C14 C15 C42 -175.49(13) . . . .
C12 C34 C46 C32 -0.1(3) . . . .
C12 C34 C57 O1 4.1(3) . . . .
C14 N1 C33 C3 75.92(15) . . . .
C14 N1 C51 N2 -53.90(16) . . . .
C14 C11 C26 C18 -0.1(2) . . . .
C14 C15 C42 N2 10.33(19) . . . .
C15 C8 C18 C7 173.18(13) . . . .
C15 C8 C18 C26 -3.0(2) . . . .
C16 N2 C42 C15 76.40(16) . . . .
C16 N2 C51 N1 -52.17(16) . . . .
C16 C3 C6 C4 -3.2(2) . . . .
C16 C3 C33 N1 11.28(19) . . . .
C18 C7 C48 C56 -176.22(15) . . . .
C18 C7 C59 C61 175.30(17) . . . .
C18 C8 C15 C14 -1.3(2) . . . .
C18 C8 C15 C42 179.17(13) . . . .
C26 C11 C14 N1 174.15(13) . . . .
C26 C11 C14 C15 -4.3(2) . . . .
C27 C4 C5 C10 153.05(15) . . . .
C27 C4 C5 C32 -26.8(2) . . . .
C27 C4 C6 C3 2.3(2) . . . .
C32 C5 C10 C12 1.1(2) . . . .
C33 N1 C14 C11 75.07(16) . . . .
C33 N1 C14 C15 -106.51(15) . . . .
C33 N1 C51 N2 70.65(15) . . . .
C33 C3 C6 C4 171.90(13) . . . .
C33 C3 C16 N2 6.3(2) . . . .
C33 C3 C16 C38 -173.29(14) . . . .
C42 N2 C16 C3 -106.63(16) . . . .
C42 N2 C16 C38 72.93(17) . . . .
C42 N2 C51 N1 70.93(15) . . . .
C46 C34 C57 O1 -176.29(19) . . . .
C48 C7 C18 C8 -26.1(2) . . . .
C48 C7 C18 C26 150.03(15) . . . .
C48 C7 C59 C61 -1.5(3) . . . .
C51 N1 C14 C11 -163.58(12) . . . .
C51 N1 C14 C15 14.84(18) . . . .
C51 N1 C33 C3 -46.76(16) . . . .
C51 N2 C16 C3 13.58(18) . . . .
C51 N2 C16 C38 -166.86(14) . . . .
C51 N2 C42 C15 -45.79(16) . . . .
C56 C40 C61 C59 0.4(3) . . . .
C56 C40 C64 O4 -175.8(2) . . . .
C56 C40 C64 O4A -16.4(7) . . . .
C57 C34 C46 C32 -179.73(17) . . . .
C59 C7 C18 C8 157.26(16) . . . .
C59 C7 C18 C26 -26.6(2) . . . .
C59 C7 C48 C56 0.6(2) . . . .
C61 C40 C56 C48 -1.3(3) . . . .
C61 C40 C64 O4 3.4(4) . . . .
C61 C40 C64 O4A 162.8(7) . . . .
C64 C40 C56 C48 177.88(17) . . . .
C64 C40 C61 C59 -178.81(19) . . . .
C9 C24 C31 C43 -176.09(14) . . . .
C9 C24 C47 C63 175.67(16) . . . .
N3 C35 C50 C36 -176.64(15) . . . .
C20 C25 C35 N3 175.30(13) . . . .
C20 C25 C35 C50 -3.8(2) . . . .
C20 C25 C49 N4 167.75(14) . . . .
C22 C9 C23 C21 0.1(2) . . . .
C22 C9 C24 C31 43.2(2) . . . .
C22 C9 C24 C47 -133.82(16) . . . .
C22 C17 C29 N4 179.64(13) . . . .
C22 C17 C29 C21 0.0(2) . . . .
C22 C17 C44 N3 163.30(13) . . . .
C23 C9 C22 C17 -1.4(2) . . . .
C23 C9 C24 C31 -141.42(16) . . . .
C23 C9 C24 C47 41.5(2) . . . .
C23 C21 C29 C17 -1.3(2) . . . .
C23 C21 C29 N4 179.12(13) . . . .
C24 C9 C22 C17 174.18(13) . . . .
C24 C9 C23 C21 -175.34(13) . . . .
C24 C31 C43 C39 0.2(2) . . . .
C24 C47 C63 C39 0.7(3) . . . .
C25 C20 C37 C28 178.67(14) . . . .
C25 C20 C37 C36 0.5(2) . . . .
C25 C35 C50 C36 2.4(2) . . . .
C29 C17 C22 C9 1.3(2) . . . .
C29 C17 C44 N3 -13.7(2) . . . .
C29 N4 C49 C25 -76.30(17) . . . .
C29 N4 C52 N3 52.65(18) . . . .
C29 C21 C23 C9 1.2(2) . . . .
C31 C24 C47 C63 -1.5(2) . . . .
C35 N3 C44 C17 -74.87(17) . . . .
C35 N3 C52 N4 53.00(18) . . . .
C35 C25 C49 N4 -9.1(2) . . . .
C37 C20 C25 C35 2.3(2) . . . .
C37 C20 C25 C49 -174.60(14) . . . .
C37 C28 C54 C41 178.29(15) . . . .
C37 C28 C60 C58 -177.82(16) . . . .
C37 C36 C50 C35 0.4(3) . . . .
C41 C53 C58 C60 -0.4(3) . . . .
C41 C53 C66 O3 1.1(3) . . . .
C43 C39 C55 O2 -1.2(3) . . . .
C43 C39 C63 C47 0.6(3) . . . .
C44 N3 C35 C25 107.39(16) . . . .
C44 N3 C35 C50 -73.55(18) . . . .
C44 N3 C52 N4 -70.96(17) . . . .
C44 C17 C22 C9 -175.69(14) . . . .
C44 C17 C29 N4 -3.4(2) . . . .
C44 C17 C29 C21 176.99(14) . . . .
C47 C24 C31 C43 1.0(2) . . . .
C49 N4 C29 C17 104.49(16) . . . .
C49 N4 C29 C21 -75.89(17) . . . .
C49 N4 C52 N3 -70.04(16) . . . .
C49 C25 C35 N3 -7.8(2) . . . .
C49 C25 C35 C50 173.18(14) . . . .
C50 C36 C37 C20 -1.9(2) . . . .
C50 C36 C37 C28 179.90(15) . . . .
C52 N3 C35 C25 -13.60(19) . . . .
C52 N3 C35 C50 165.46(14) . . . .
C52 N3 C44 C17 47.90(17) . . . .
C52 N4 C29 C17 -15.37(19) . . . .
C52 N4 C29 C21 164.24(14) . . . .
C52 N4 C49 C25 45.13(16) . . . .
C53 C41 C54 C28 -0.4(3) . . . .
C53 C58 C60 C28 -0.5(3) . . . .
C54 C28 C37 C20 -145.02(16) . . . .
C54 C28 C37 C36 33.1(2) . . . .
C54 C28 C60 C58 0.9(3) . . . .
C54 C41 C53 C58 0.9(3) . . . .
C54 C41 C53 C66 -177.61(16) . . . .
C55 C39 C43 C31 178.40(15) . . . .
C55 C39 C63 C47 -178.87(16) . . . .
C58 C53 C66 O3 -177.4(2) . . . .
C60 C28 C37 C20 33.7(2) . . . .
C60 C28 C37 C36 -148.19(17) . . . .
C60 C28 C54 C41 -0.5(2) . . . .
C63 C39 C43 C31 -1.1(2) . . . .
C63 C39 C55 O2 178.24(18) . . . .
C66 C53 C58 C60 178.06(18) . . . .
